data_7121930
loop_
_publ_author_name
'Mei, Lei'
'Xu, Chao'
'Wu, Qun-Yan'
'Hu, Kong-Qiu'
'Yuan, Li-Yong'
'Chen, Jing'
'Xiao, Cheng-Liang'
'Wang, Shu-Ao'
'Chai, Zhi-Fang'
'Shi, Wei-Qun'

_publ_section_title
;
 A neptunium(v)-mediated interwoven transuranium-rotaxane network
 incorporating a mechanically interlocked [c2]daisy chain unit.
;
_journal_issue 62
_journal_name_full 'Chemical communications (Cambridge, England)'
_journal_page_first 8645
_journal_page_last 8648
_journal_paper_doi 10.1039/c8cc05122d
_journal_volume 54
_journal_year 2018
_chemical_formula_moiety '2(Cl O4), C36 H36 N24 O12, 6(H2 O), C18 H22 N2 O4'
_chemical_formula_sum 'C54 H70 Cl2 N26 O30'
_chemical_formula_weight 1634.26
_space_group_crystal_system triclinic
_space_group_IT_number 2
_space_group_name_Hall '-P 1'
_space_group_name_H-M_alt 'P -1'
_symmetry_space_group_name_Hall '-P 1'
_symmetry_space_group_name_H-M 'P -1'
_atom_sites_solution_hydrogens mixed
_atom_sites_solution_primary direct
_audit_creation_date 2018-03-07
_audit_creation_method
;
Olex2 1.2
(compiled 2017.08.10 svn.r3458 for OlexSys, GUI svn.r5381)
;
_audit_update_record
;
2018-05-24 deposited with the CCDC.
2018-07-06 downloaded from the CCDC.
;
_cell_angle_alpha 106.917(4)
_cell_angle_beta 112.567(4)
_cell_angle_gamma 92.559(4)
_cell_formula_units_Z 1
_cell_length_a 12.1092(6)
_cell_length_b 12.2000(7)
_cell_length_c 12.8040(7)
_cell_measurement_reflns_used 2578
_cell_measurement_temperature 170(2)
_cell_measurement_theta_max 59.705
_cell_measurement_theta_min 3.966
_cell_volume 1644.78(17)
_computing_cell_refinement 'SAINT v8.37A (Bruker, 2015)'
_computing_data_reduction 'SAINT v8.37A (Bruker, 2015)'
_computing_molecular_graphics 'Olex2 (Dolomanov et al., 2009)'
_computing_publication_material 'Olex2 (Dolomanov et al., 2009)'
_computing_structure_refinement 'XL (Sheldrick, 2008)'
_computing_structure_solution 'ShelXS-1997 (Sheldrick, 2008)'
_diffrn_ambient_temperature 170.0
_diffrn_detector_area_resol_mean 8
_diffrn_measured_fraction_theta_full 0.991
_diffrn_measured_fraction_theta_max 0.988
_diffrn_measurement_device_type 'Bruker APEX-II CCD'
_diffrn_measurement_method '\f and \w scans'
_diffrn_radiation_monochromator graphite
_diffrn_radiation_type CuK\a
_diffrn_radiation_wavelength 1.54178
_diffrn_reflns_av_R_equivalents 0.1108
_diffrn_reflns_av_unetI/netI 0.1122
_diffrn_reflns_Laue_measured_fraction_full 0.991
_diffrn_reflns_Laue_measured_fraction_max 0.988
_diffrn_reflns_limit_h_max 14
_diffrn_reflns_limit_h_min -14
_diffrn_reflns_limit_k_max 14
_diffrn_reflns_limit_k_min -14
_diffrn_reflns_limit_l_max 15
_diffrn_reflns_limit_l_min -15
_diffrn_reflns_number 18355
_diffrn_reflns_point_group_measured_fraction_full 0.991
_diffrn_reflns_point_group_measured_fraction_max 0.988
_diffrn_reflns_theta_full 67.679
_diffrn_reflns_theta_max 68.588
_diffrn_reflns_theta_min 3.848
_diffrn_source 'sealed tube'
_diffrn_standards_number 0
_exptl_absorpt_coefficient_mu 1.885
_exptl_absorpt_correction_T_max 0.7531
_exptl_absorpt_correction_T_min 0.6927
_exptl_absorpt_correction_type multi-scan
_exptl_absorpt_process_details
'SADABS-2014/5 (Bruker,2014/5) was used for absorption correction. wR2(int) was 0.0722 before and 0.0618 after correction. The Ratio of minimum to maximum transmission is 0.9198. The \l/2 correction factor is Not present.'
_exptl_crystal_colour colorless
_exptl_crystal_density_diffrn 1.650
_exptl_crystal_description block
_exptl_crystal_F_000 850
_refine_diff_density_max 0.528
_refine_diff_density_min -0.404
_refine_diff_density_rms 0.075
_refine_ls_extinction_method none
_refine_ls_goodness_of_fit_ref 1.017
_refine_ls_hydrogen_treatment mixed
_refine_ls_matrix_type full
_refine_ls_number_parameters 518
_refine_ls_number_reflns 5995
_refine_ls_number_restraints 6
_refine_ls_restrained_S_all 1.018
_refine_ls_R_factor_all 0.1368
_refine_ls_R_factor_gt 0.0666
_refine_ls_shift/su_max 0.000
_refine_ls_shift/su_mean 0.000
_refine_ls_structure_factor_coef Fsqd
_refine_ls_weighting_details 'w=1/[\s^2^(Fo^2^)+(0.0589P)^2^+0.9348P] where P=(Fo^2^+2Fc^2^)/3'
_refine_ls_weighting_scheme calc
_refine_ls_wR_factor_gt 0.1327
_refine_ls_wR_factor_ref 0.1600
_reflns_Friedel_coverage 0.000
_reflns_number_gt 3369
_reflns_number_total 5995
_reflns_threshold_expression 'I > 2\s(I)'
_cod_data_source_file c8cc05122d2.cif
_cod_data_source_block H2L_ClO4_1
_cod_depositor_comments 'Adding full bibliography for 7121928--7121931.cif.'
_cod_original_cell_volume 1644.78(16)
_cod_database_code 7121930
_shelxl_version_number 2014-3
_shelx_space_group_comment
;
The symmetry employed for this shelxl refinement is uniquely defined
by the following loop, which should always be used as a source of
symmetry information in preference to the above space-group names.
They are only intended as comments.
;
_olex2_refinement_description
;
1. Fixed Uiso
 At 1.2 times of:
  All C(H) groups, All C(H,H) groups
 At 1.5 times of:
  All O(H,H) groups
2. Uiso/Uaniso restraints and constraints
Uanis(O10) \\sim Ueq: with sigma of 0.01 and sigma for terminal atoms of 0.02
3.a Free rotating group:
 O14(H14C,H14D), O15(H15A,H15B), O13(H13A,H13B)
3.b Ternary CH refined with riding coordinates:
 C21(H21), C24(H24), C17(H17), C20(H20), C16(H16), C25(H25)
3.c Secondary CH2 refined with riding coordinates:
 C23(H23A,H23B), C12(H12A,H12B), C9(H9A,H9B), C27(H27A,H27B), C19(H19A,H19B),
 C7(H7A,H7B), C14(H14A,H14B), C8(H8A,H8B), C10(H10A,H10B)
3.d Aromatic/amide H refined with riding coordinates:
 C4(H4), C5(H5), C6(H6), C3(H3)
;
_olex2_submission_special_instructions 'No special instructions were received'

loop_
_space_group_symop_operation_xyz
'x, y, z'
'-x, -y, -z'

loop_
_atom_site_label
_atom_site_type_symbol
_atom_site_fract_x
_atom_site_fract_y
_atom_site_fract_z
_atom_site_U_iso_or_equiv
_atom_site_adp_type
_atom_site_occupancy
_atom_site_site_symmetry_order
_atom_site_calc_flag
_atom_site_refinement_flags_posn
_atom_site_refinement_flags_adp
Cl1 Cl 0.34180(11) 0.67506(12) 0.00213(11) 0.0401(3) Uani 1 1 d . .
O7 O 1.0950(3) 0.6237(3) 0.4874(3) 0.0281(8) Uani 1 1 d . .
O6 O 1.3089(3) 0.8435(3) 0.7419(3) 0.0287(8) Uani 1 1 d . .
O3 O 0.5946(3) 0.9240(3) 0.3053(3) 0.0258(7) Uani 1 1 d . .
O8 O 0.9800(3) 0.6691(3) 0.1827(3) 0.0329(8) Uani 1 1 d . .
O4 O 0.6933(3) 0.8734(3) 0.5946(3) 0.0298(8) Uani 1 1 d . .
O5 O 0.9140(3) 1.0823(3) 0.8548(3) 0.0327(8) Uani 1 1 d . .
O14 O 1.4781(3) 0.2500(3) 0.2049(3) 0.0429(9) Uani 1 1 d . .
H14C H 1.5527 0.2479 0.2136 0.064 Uiso 1 1 d G .
H14D H 1.4623 0.1986 0.2345 0.064 Uiso 1 1 d G .
N4 N 0.7274(3) 0.7150(3) 0.4673(3) 0.0235(9) Uani 1 1 d . .
N11 N 0.8885(3) 0.6236(3) 0.4246(3) 0.0226(8) Uani 1 1 d . .
N2 N 0.6513(3) 0.8432(3) 0.1507(3) 0.0232(8) Uani 1 1 d . .
N9 N 1.1492(3) 0.8228(3) 0.7937(3) 0.0234(9) Uani 1 1 d . .
N6 N 0.9963(3) 0.9147(3) 0.8499(3) 0.0248(9) Uani 1 1 d . .
N10 N 1.0034(3) 0.6706(3) 0.6190(3) 0.0234(9) Uani 1 1 d . .
N8 N 1.2821(3) 0.9884(3) 0.8868(3) 0.0240(9) Uani 1 1 d . .
N1 N 1.2557(3) 0.7955(3) 0.3995(3) 0.0248(9) Uani 1 1 d . .
N5 N 0.8501(3) 0.7749(3) 0.6613(3) 0.0243(9) Uani 1 1 d . .
O15 O 1.4151(4) 0.0650(3) 0.2494(3) 0.0472(10) Uani 1 1 d . .
H15A H 1.4073 0.0798 0.3167 0.071 Uiso 1 1 d G .
H15B H 1.4621 0.0130 0.2508 0.071 Uiso 1 1 d G .
N12 N 0.8153(3) 0.6487(3) 0.2298(3) 0.0246(9) Uani 1 1 d . .
N3 N 0.6635(3) 0.7489(3) 0.2779(3) 0.0225(8) Uani 1 1 d . .
N7 N 1.1210(3) 1.0849(3) 0.9266(3) 0.0261(9) Uani 1 1 d . .
O1 O 1.4133(4) 0.4467(4) 0.2476(4) 0.0505(11) Uani 1 1 d . .
N13 N 0.8058(3) 0.7432(3) 0.1030(3) 0.0265(9) Uani 1 1 d . .
O2 O 1.3730(4) 0.4114(3) 0.3915(4) 0.0577(12) Uani 1 1 d . .
O9 O 0.2195(3) 0.6219(4) -0.0331(3) 0.0599(12) Uani 1 1 d . .
O13 O -0.0443(4) 0.5684(4) -0.1300(4) 0.0617(12) Uani 1 1 d . .
H13A H 0.0026 0.5976 -0.0537 0.093 Uiso 1 1 d G .
H13B H -0.0378 0.4959 -0.1568 0.093 Uiso 1 1 d G .
C15 C 1.2515(4) 0.8808(4) 0.8010(4) 0.0233(10) Uani 1 1 d . .
O12 O 0.3685(4) 0.6546(4) -0.1006(4) 0.0687(13) Uani 1 1 d . .
C26 C 0.6323(4) 0.8468(4) 0.2498(4) 0.0220(10) Uani 1 1 d . .
C11 C 0.8785(4) 0.6858(4) 0.1732(4) 0.0260(11) Uani 1 1 d . .
C13 C 1.0056(4) 0.6388(4) 0.5083(4) 0.0230(10) Uani 1 1 d . .
C18 C 1.0007(4) 1.0325(4) 0.8739(4) 0.0241(10) Uani 1 1 d . .
C21 C 0.8009(4) 0.6255(4) 0.4768(4) 0.0229(10) Uani 1 1 d . .
H21 H 0.7498 0.5470 0.4474 0.027 Uiso 1 1 calc R .
C24 C 0.6914(4) 0.6682(4) 0.1872(4) 0.0218(10) Uani 1 1 d . .
H24 H 0.6321 0.5933 0.1466 0.026 Uiso 1 1 calc R .
C17 C 1.1156(4) 0.8834(4) 0.8900(4) 0.0228(10) Uani 1 1 d . .
H17 H 1.1268 0.8405 0.9480 0.027 Uiso 1 1 calc R .
C23 C 0.6265(4) 0.7122(4) 0.3592(4) 0.0251(10) Uani 1 1 d . .
H23A H 0.5722 0.7635 0.3811 0.030 Uiso 1 1 calc R .
H23B H 0.5796 0.6319 0.3173 0.030 Uiso 1 1 calc R .
C20 C 0.8829(4) 0.6642(4) 0.6138(4) 0.0236(10) Uani 1 1 d . .
H20 H 0.8663 0.6065 0.6499 0.028 Uiso 1 1 calc R .
C16 C 1.2038(4) 1.0027(4) 0.9494(4) 0.0250(10) Uani 1 1 d . .
H16 H 1.2512 1.0193 1.0374 0.030 Uiso 1 1 calc R .
C25 C 0.6844(4) 0.7341(4) 0.0984(4) 0.0240(10) Uani 1 1 d . .
H25 H 0.6220 0.6904 0.0156 0.029 Uiso 1 1 calc R .
C22 C 0.7509(4) 0.7959(4) 0.5765(4) 0.0250(10) Uani 1 1 d . .
C4 C 1.2432(4) 0.7373(4) 0.2876(4) 0.0329(12) Uani 1 1 d . .
H4 H 1.2054 0.7678 0.2247 0.039 Uiso 1 1 calc R .
C12 C 0.8555(4) 0.5711(4) 0.2968(4) 0.0276(11) Uani 1 1 d . .
H12A H 0.9266 0.5425 0.2853 0.033 Uiso 1 1 calc R .
H12B H 0.7899 0.5029 0.2640 0.033 Uiso 1 1 calc R .
C2 C 1.3378(4) 0.5887(4) 0.3563(4) 0.0296(11) Uani 1 1 d . .
C9 C 1.0495(4) 1.0027(4) 0.4780(4) 0.0297(11) Uani 1 1 d . .
H9A H 1.0151 1.0156 0.3997 0.036 Uiso 1 1 calc R .
H9B H 1.1142 1.0703 0.5353 0.036 Uiso 1 1 calc R .
C27 C 0.6167(4) 0.9261(4) 0.0887(4) 0.0262(11) Uani 1 1 d . .
H27A H 0.5567 0.9669 0.1123 0.031 Uiso 1 1 calc R .
H27B H 0.5766 0.8836 0.0012 0.031 Uiso 1 1 calc R .
C19 C 0.8854(4) 0.8322(4) 0.7892(4) 0.0255(10) Uani 1 1 d . .
H19A H 0.8193 0.8726 0.7997 0.031 Uiso 1 1 calc R .
H19B H 0.8932 0.7719 0.8279 0.031 Uiso 1 1 calc R .
C7 C 1.2062(4) 0.9046(4) 0.4237(4) 0.0283(11) Uani 1 1 d . .
H7A H 1.1749 0.9258 0.3499 0.034 Uiso 1 1 calc R .
H7B H 1.2726 0.9681 0.4866 0.034 Uiso 1 1 calc R .
C5 C 1.3114(4) 0.7556(4) 0.4896(4) 0.0332(12) Uani 1 1 d . .
H5 H 1.3226 0.7998 0.5686 0.040 Uiso 1 1 calc R .
C6 C 1.3523(4) 0.6525(4) 0.4701(4) 0.0339(12) Uani 1 1 d . .
H6 H 1.3908 0.6248 0.5350 0.041 Uiso 1 1 calc R .
O11 O 0.4238(4) 0.6318(5) 0.0845(4) 0.0925(18) Uani 1 1 d . .
C14 C 1.1110(4) 0.6990(4) 0.7282(4) 0.0283(11) Uani 1 1 d . .
H14A H 1.1778 0.6682 0.7092 0.034 Uiso 1 1 calc R .
H14B H 1.0962 0.6597 0.7805 0.034 Uiso 1 1 calc R .
C3 C 1.2851(4) 0.6336(4) 0.2639(4) 0.0331(12) Uani 1 1 d . .
H3 H 1.2780 0.5933 0.1854 0.040 Uiso 1 1 calc R .
C8 C 1.1055(4) 0.8939(4) 0.4637(4) 0.0311(12) Uani 1 1 d . .
H8A H 1.1382 0.8794 0.5412 0.037 Uiso 1 1 calc R .
H8B H 1.0419 0.8265 0.4040 0.037 Uiso 1 1 calc R .
C10 C 0.8416(4) 0.7900(4) 0.0278(4) 0.0273(11) Uani 1 1 d . .
H10A H 0.7726 0.7680 -0.0521 0.033 Uiso 1 1 calc R .
H10B H 0.9095 0.7535 0.0167 0.033 Uiso 1 1 calc R .
C1 C 1.3765(4) 0.4720(5) 0.3333(5) 0.0354(12) Uani 1 1 d . .
O10 O 0.3533(5) 0.7985(4) 0.0524(5) 0.113(2) Uani 1 1 d . U
H1 H 1.417(8) 0.365(7) 0.239(7) 0.14(3) Uiso 1 1 d . .

loop_
_atom_site_aniso_label
_atom_site_aniso_U_11
_atom_site_aniso_U_22
_atom_site_aniso_U_33
_atom_site_aniso_U_23
_atom_site_aniso_U_13
_atom_site_aniso_U_12
Cl1 0.0261(6) 0.0523(9) 0.0311(7) 0.0111(6) 0.0031(5) 0.0042(6)
O7 0.0259(17) 0.029(2) 0.0329(19) 0.0084(15) 0.0172(15) 0.0080(15)
O6 0.0349(19) 0.0314(19) 0.0256(17) 0.0106(14) 0.0169(15) 0.0136(16)
O3 0.0314(18) 0.0240(18) 0.0243(17) 0.0087(14) 0.0129(14) 0.0117(15)
O8 0.0328(19) 0.033(2) 0.047(2) 0.0205(17) 0.0246(17) 0.0168(17)
O4 0.0371(19) 0.0290(19) 0.0340(19) 0.0152(15) 0.0215(16) 0.0149(16)
O5 0.0347(19) 0.034(2) 0.0363(19) 0.0160(16) 0.0175(16) 0.0181(17)
O14 0.040(2) 0.044(3) 0.050(2) 0.0146(19) 0.0244(19) 0.019(2)
N4 0.026(2) 0.025(2) 0.022(2) 0.0105(17) 0.0103(17) 0.0105(18)
N11 0.024(2) 0.025(2) 0.022(2) 0.0096(16) 0.0110(17) 0.0103(17)
N2 0.028(2) 0.026(2) 0.026(2) 0.0135(17) 0.0168(17) 0.0126(18)
N9 0.025(2) 0.022(2) 0.025(2) 0.0074(17) 0.0124(17) 0.0074(18)
N6 0.021(2) 0.025(2) 0.029(2) 0.0100(17) 0.0103(17) 0.0078(18)
N10 0.0208(19) 0.027(2) 0.022(2) 0.0071(17) 0.0091(16) 0.0065(18)
N8 0.029(2) 0.021(2) 0.026(2) 0.0084(17) 0.0154(18) 0.0037(18)
N1 0.028(2) 0.027(2) 0.024(2) 0.0117(17) 0.0121(17) 0.0070(18)
N5 0.027(2) 0.025(2) 0.025(2) 0.0110(17) 0.0119(17) 0.0090(18)
O15 0.060(3) 0.051(3) 0.050(2) 0.025(2) 0.035(2) 0.033(2)
N12 0.024(2) 0.026(2) 0.029(2) 0.0146(18) 0.0108(17) 0.0098(18)
N3 0.027(2) 0.021(2) 0.026(2) 0.0128(17) 0.0148(17) 0.0098(18)
N7 0.034(2) 0.024(2) 0.029(2) 0.0128(18) 0.0187(19) 0.0157(19)
O1 0.072(3) 0.037(2) 0.061(3) 0.019(2) 0.043(2) 0.023(2)
N13 0.030(2) 0.028(2) 0.032(2) 0.0163(18) 0.0173(18) 0.0133(19)
O2 0.069(3) 0.046(3) 0.097(3) 0.042(3) 0.059(3) 0.029(2)
O9 0.0224(19) 0.102(4) 0.047(2) 0.035(2) 0.0017(18) -0.012(2)
O13 0.053(3) 0.050(3) 0.076(3) 0.021(2) 0.019(2) 0.019(3)
C15 0.026(2) 0.023(3) 0.021(2) 0.011(2) 0.007(2) 0.009(2)
O12 0.056(3) 0.107(4) 0.043(2) 0.025(3) 0.023(2) -0.006(3)
C26 0.020(2) 0.025(3) 0.023(2) 0.011(2) 0.009(2) 0.007(2)
C11 0.035(3) 0.025(3) 0.023(2) 0.010(2) 0.016(2) 0.011(2)
C13 0.027(3) 0.014(2) 0.030(3) 0.011(2) 0.012(2) 0.007(2)
C18 0.035(3) 0.024(3) 0.021(2) 0.011(2) 0.017(2) 0.012(2)
C21 0.023(2) 0.023(3) 0.030(2) 0.013(2) 0.015(2) 0.009(2)
C24 0.021(2) 0.023(3) 0.021(2) 0.0069(19) 0.0087(19) 0.006(2)
C17 0.027(2) 0.022(3) 0.024(2) 0.011(2) 0.013(2) 0.010(2)
C23 0.022(2) 0.030(3) 0.024(2) 0.010(2) 0.010(2) 0.005(2)
C20 0.023(2) 0.024(3) 0.029(3) 0.013(2) 0.011(2) 0.008(2)
C16 0.028(3) 0.025(3) 0.023(2) 0.007(2) 0.012(2) 0.009(2)
C25 0.026(2) 0.022(3) 0.022(2) 0.0045(19) 0.011(2) 0.006(2)
C22 0.026(2) 0.029(3) 0.029(3) 0.018(2) 0.014(2) 0.007(2)
C4 0.035(3) 0.038(3) 0.029(3) 0.016(2) 0.012(2) 0.012(3)
C12 0.033(3) 0.022(3) 0.030(3) 0.011(2) 0.014(2) 0.014(2)
C2 0.025(3) 0.029(3) 0.043(3) 0.015(2) 0.020(2) 0.010(2)
C9 0.029(3) 0.023(3) 0.037(3) 0.011(2) 0.013(2) 0.009(2)
C27 0.023(2) 0.027(3) 0.030(3) 0.012(2) 0.010(2) 0.011(2)
C19 0.029(3) 0.028(3) 0.025(2) 0.011(2) 0.016(2) 0.008(2)
C7 0.037(3) 0.021(3) 0.030(3) 0.008(2) 0.015(2) 0.012(2)
C5 0.040(3) 0.037(3) 0.025(3) 0.013(2) 0.014(2) 0.012(3)
C6 0.036(3) 0.041(3) 0.036(3) 0.022(3) 0.017(2) 0.018(3)
O11 0.043(3) 0.176(6) 0.092(4) 0.105(4) 0.017(3) 0.038(3)
C14 0.025(3) 0.023(3) 0.034(3) 0.010(2) 0.010(2) 0.006(2)
C3 0.036(3) 0.037(3) 0.030(3) 0.012(2) 0.017(2) 0.011(3)
C8 0.037(3) 0.028(3) 0.031(3) 0.008(2) 0.018(2) 0.015(2)
C10 0.040(3) 0.020(3) 0.030(3) 0.011(2) 0.021(2) 0.007(2)
C1 0.033(3) 0.030(3) 0.054(3) 0.015(3) 0.029(3) 0.007(2)
O10 0.084(4) 0.056(3) 0.147(5) -0.024(3) 0.035(4) 0.012(3)

loop_
_atom_type_symbol
_atom_type_description
_atom_type_scat_dispersion_real
_atom_type_scat_dispersion_imag
_atom_type_scat_source
C C 0.0181 0.0091 'International Tables Vol C Tables 4.2.6.8 and 6.1.1.4'
H H 0.0000 0.0000 'International Tables Vol C Tables 4.2.6.8 and 6.1.1.4'
N N 0.0311 0.0180 'International Tables Vol C Tables 4.2.6.8 and 6.1.1.4'
O O 0.0492 0.0322 'International Tables Vol C Tables 4.2.6.8 and 6.1.1.4'
Cl Cl 0.3639 0.7018 'International Tables Vol C Tables 4.2.6.8 and 6.1.1.4'

loop_
_geom_angle_atom_site_label_1
_geom_angle_atom_site_label_2
_geom_angle_atom_site_label_3
_geom_angle
_geom_angle_site_symmetry_1
_geom_angle_site_symmetry_3
O9 Cl1 O10 108.8(3) . .
O12 Cl1 O9 110.1(2) . .
O12 Cl1 O10 106.6(3) . .
O11 Cl1 O9 110.8(3) . .
O11 Cl1 O12 109.7(3) . .
O11 Cl1 O10 110.7(4) . .
H14C O14 H14D 104.5 . .
C23 N4 C21 124.7(4) . .
C22 N4 C21 112.7(3) . .
C22 N4 C23 121.9(3) . .
C13 N11 C21 112.0(3) . .
C13 N11 C12 121.8(4) . .
C12 N11 C21 122.7(4) . .
C26 N2 C25 112.8(3) . .
C26 N2 C27 123.5(3) . .
C27 N2 C25 122.3(3) . .
C15 N9 C17 112.0(4) . .
C15 N9 C14 120.4(4) . .
C14 N9 C17 123.5(4) . .
C18 N6 C17 112.7(4) . .
C18 N6 C19 123.3(4) . .
C19 N6 C17 124.0(4) . .
C13 N10 C20 113.2(4) . .
C13 N10 C14 123.0(4) . .
C20 N10 C14 123.7(4) . .
C15 N8 C16 111.8(4) . .
C15 N8 C27 122.5(4) . 2_776
C27 N8 C16 125.6(4) 2_776 .
C4 N1 C7 120.1(4) . .
C5 N1 C4 120.7(4) . .
C5 N1 C7 119.2(4) . .
C20 N5 C19 122.6(3) . .
C22 N5 C20 111.7(4) . .
C22 N5 C19 121.7(4) . .
H15A O15 H15B 104.5 . .
C11 N12 C24 112.4(3) . .
C11 N12 C12 123.2(4) . .
C12 N12 C24 122.3(4) . .
C26 N3 C24 111.9(3) . .
C26 N3 C23 121.7(3) . .
C23 N3 C24 122.3(4) . .
C18 N7 C16 112.6(4) . .
C18 N7 C10 122.3(4) . 2_776
C10 N7 C16 124.2(4) 2_776 .
C1 O1 H1 98(5) . .
C11 N13 C25 112.7(4) . .
C11 N13 C10 122.6(4) . .
C10 N13 C25 123.9(4) . .
H13A O13 H13B 109.5 . .
O6 C15 N9 126.0(4) . .
O6 C15 N8 124.8(4) . .
N9 C15 N8 109.1(4) . .
O3 C26 N2 126.2(4) . .
O3 C26 N3 125.5(4) . .
N2 C26 N3 108.3(3) . .
O8 C11 N12 126.1(4) . .
O8 C11 N13 126.3(4) . .
N13 C11 N12 107.6(4) . .
O7 C13 N11 126.2(4) . .
O7 C13 N10 126.1(4) . .
N10 C13 N11 107.7(4) . .
O5 C18 N6 126.1(4) . .
O5 C18 N7 125.8(4) . .
N6 C18 N7 108.0(4) . .
N4 C21 N11 115.6(4) . .
N4 C21 H21 111.5 . .
N4 C21 C20 103.0(3) . .
N11 C21 H21 111.5 . .
N11 C21 C20 102.9(3) . .
C20 C21 H21 111.5 . .
N12 C24 N3 114.0(4) . .
N12 C24 H24 111.6 . .
N12 C24 C25 103.7(3) . .
N3 C24 H24 111.6 . .
N3 C24 C25 103.9(3) . .
C25 C24 H24 111.6 . .
N9 C17 H17 111.7 . .
N9 C17 C16 102.7(3) . .
N6 C17 N9 114.5(3) . .
N6 C17 H17 111.7 . .
N6 C17 C16 103.8(3) . .
C16 C17 H17 111.7 . .
N4 C23 N3 113.2(4) . .
N4 C23 H23A 108.9 . .
N4 C23 H23B 108.9 . .
N3 C23 H23A 108.9 . .
N3 C23 H23B 108.9 . .
H23A C23 H23B 107.8 . .
N10 C20 N5 115.4(4) . .
N10 C20 C21 103.3(3) . .
N10 C20 H20 111.4 . .
N5 C20 C21 103.4(3) . .
N5 C20 H20 111.4 . .
C21 C20 H20 111.4 . .
N8 C16 N7 115.9(4) . .
N8 C16 C17 103.5(3) . .
N8 C16 H16 111.4 . .
N7 C16 C17 102.6(3) . .
N7 C16 H16 111.4 . .
C17 C16 H16 111.4 . .
N2 C25 C24 102.6(3) . .
N2 C25 H25 111.7 . .
N13 C25 N2 115.3(4) . .
N13 C25 C24 103.1(3) . .
N13 C25 H25 111.7 . .
C24 C25 H25 111.7 . .
O4 C22 N4 125.7(4) . .
O4 C22 N5 126.1(4) . .
N5 C22 N4 108.2(4) . .
N1 C4 H4 119.9 . .
N1 C4 C3 120.3(4) . .
C3 C4 H4 119.9 . .
N11 C12 H12A 108.8 . .
N11 C12 H12B 108.8 . .
N12 C12 N11 113.9(4) . .
N12 C12 H12A 108.8 . .
N12 C12 H12B 108.8 . .
H12A C12 H12B 107.7 . .
C6 C2 C3 118.7(4) . .
C6 C2 C1 120.0(4) . .
C3 C2 C1 121.3(4) . .
C9 C9 H9A 108.9 2_776 .
C9 C9 H9B 108.9 2_776 .
H9A C9 H9B 107.7 . .
C8 C9 C9 113.5(5) . 2_776
C8 C9 H9A 108.9 . .
C8 C9 H9B 108.9 . .
N2 C27 N8 113.4(3) . 2_776
N2 C27 H27A 108.9 . .
N2 C27 H27B 108.9 . .
N8 C27 H27A 108.9 2_776 .
N8 C27 H27B 108.9 2_776 .
H27A C27 H27B 107.7 . .
N6 C19 N5 115.0(4) . .
N6 C19 H19A 108.5 . .
N6 C19 H19B 108.5 . .
N5 C19 H19A 108.5 . .
N5 C19 H19B 108.5 . .
H19A C19 H19B 107.5 . .
N1 C7 H7A 109.1 . .
N1 C7 H7B 109.1 . .
N1 C7 C8 112.7(4) . .
H7A C7 H7B 107.8 . .
C8 C7 H7A 109.1 . .
C8 C7 H7B 109.1 . .
N1 C5 H5 119.4 . .
N1 C5 C6 121.1(4) . .
C6 C5 H5 119.4 . .
C2 C6 H6 120.1 . .
C5 C6 C2 119.9(4) . .
C5 C6 H6 120.1 . .
N9 C14 H14A 108.8 . .
N9 C14 H14B 108.8 . .
N10 C14 N9 113.8(4) . .
N10 C14 H14A 108.8 . .
N10 C14 H14B 108.8 . .
H14A C14 H14B 107.7 . .
C4 C3 C2 119.2(4) . .
C4 C3 H3 120.4 . .
C2 C3 H3 120.4 . .
C9 C8 H8A 109.3 . .
C9 C8 H8B 109.3 . .
C7 C8 C9 111.7(4) . .
C7 C8 H8A 109.3 . .
C7 C8 H8B 109.3 . .
H8A C8 H8B 107.9 . .
N7 C10 H10A 108.6 2_776 .
N7 C10 H10B 108.6 2_776 .
N13 C10 N7 114.6(4) . 2_776
N13 C10 H10A 108.6 . .
N13 C10 H10B 108.6 . .
H10A C10 H10B 107.6 . .
O1 C1 C2 113.4(4) . .
O2 C1 O1 125.5(5) . .
O2 C1 C2 121.1(5) . .

loop_
_geom_bond_atom_site_label_1
_geom_bond_atom_site_label_2
_geom_bond_distance
_geom_bond_site_symmetry_2
Cl1 O9 1.431(4) .
Cl1 O12 1.429(4) .
Cl1 O11 1.394(4) .
Cl1 O10 1.432(5) .
O7 C13 1.220(5) .
O6 C15 1.223(5) .
O3 C26 1.224(5) .
O8 C11 1.219(5) .
O4 C22 1.220(5) .
O5 C18 1.216(5) .
O14 H14C 0.8699 .
O14 H14D 0.8701 .
N4 C21 1.442(5) .
N4 C23 1.442(5) .
N4 C22 1.370(5) .
N11 C13 1.374(5) .
N11 C21 1.453(5) .
N11 C12 1.453(5) .
N2 C26 1.363(5) .
N2 C25 1.454(5) .
N2 C27 1.442(5) .
N9 C15 1.356(6) .
N9 C17 1.454(5) .
N9 C14 1.449(5) .
N6 C18 1.374(5) .
N6 C17 1.446(5) .
N6 C19 1.429(6) .
N10 C13 1.368(5) .
N10 C20 1.432(5) .
N10 C14 1.432(5) .
N8 C15 1.369(5) .
N8 C16 1.445(5) .
N8 C27 1.445(5) 2_776
N1 C4 1.347(5) .
N1 C7 1.483(5) .
N1 C5 1.335(5) .
N5 C20 1.452(5) .
N5 C22 1.370(5) .
N5 C19 1.456(5) .
O15 H15A 0.8698 .
O15 H15B 0.8700 .
N12 C11 1.380(5) .
N12 C24 1.443(5) .
N12 C12 1.436(5) .
N3 C26 1.373(5) .
N3 C24 1.449(5) .
N3 C23 1.447(5) .
N7 C18 1.377(6) .
N7 C16 1.461(5) .
N7 C10 1.447(5) 2_776
O1 C1 1.299(6) .
O1 H1 0.97(8) .
N13 C11 1.374(5) .
N13 C25 1.447(5) .
N13 C10 1.436(5) .
O2 C1 1.202(6) .
O13 H13A 0.8702 .
O13 H13B 0.8698 .
C21 H21 1.0000 .
C21 C20 1.557(6) .
C24 H24 1.0000 .
C24 C25 1.552(6) .
C17 H17 1.0000 .
C17 C16 1.559(6) .
C23 H23A 0.9900 .
C23 H23B 0.9900 .
C20 H20 1.0000 .
C16 H16 1.0000 .
C25 H25 1.0000 .
C4 H4 0.9500 .
C4 C3 1.379(6) .
C12 H12A 0.9900 .
C12 H12B 0.9900 .
C2 C6 1.375(6) .
C2 C3 1.392(6) .
C2 C1 1.502(6) .
C9 C9 1.516(8) 2_776
C9 H9A 0.9900 .
C9 H9B 0.9900 .
C9 C8 1.513(6) .
C27 N8 1.445(5) 2_776
C27 H27A 0.9900 .
C27 H27B 0.9900 .
C19 H19A 0.9900 .
C19 H19B 0.9900 .
C7 H7A 0.9900 .
C7 H7B 0.9900 .
C7 C8 1.506(6) .
C5 H5 0.9500 .
C5 C6 1.363(6) .
C6 H6 0.9500 .
C14 H14A 0.9900 .
C14 H14B 0.9900 .
C3 H3 0.9500 .
C8 H8A 0.9900 .
C8 H8B 0.9900 .
C10 N7 1.447(5) 2_776
C10 H10A 0.9900 .
C10 H10B 0.9900 .
